data_4067177
loop_
_publ_author_name
'Trunkely, Emily F.'
'Epshteyn, Albert'
'Zavalij, Peter Y.'
'Sita, Lawrence R.'

_publ_section_title
;
 Synthesis, Structural Characterization, and Preliminary Reactivity
 Profile of a Series of Monocyclopentadienyl, Monoacetamidinate
 Titanium(III) Alkyl Complexes Bearing \b-Hydrogens
;
_journal_issue 23
_journal_name_full Organometallics
_journal_page_first 6587
_journal_paper_doi 10.1021/om100877d
_journal_volume 29
_journal_year 2010
_chemical_formula_moiety 'C23 H43 N2 Ti'
_chemical_formula_sum 'C23 H43 N2 Ti'
_chemical_formula_weight 395.49
_space_group_IT_number 61
_symmetry_cell_setting orthorhombic
_symmetry_space_group_name_Hall '-P 2ac 2ab'
_symmetry_space_group_name_H-M 'P b c a'
_atom_sites_solution_hydrogens geom
_atom_sites_solution_primary direct
_atom_sites_solution_secondary difmap
_audit_creation_method 'SHELXL-97 & ZCIF'
_cell_angle_alpha 90.00
_cell_angle_beta 90.00
_cell_angle_gamma 90.00
_cell_formula_units_Z 8
_cell_length_a 16.0967(2)
_cell_length_b 16.5501(2)
_cell_length_c 18.3592(2)
_cell_measurement_reflns_used 66250
_cell_measurement_temperature 150(2)
_cell_measurement_theta_max 30.0
_cell_measurement_theta_min 2.5
_cell_volume 4890.93(10)
_computing_cell_refinement Apex2
_computing_data_collection 'Apex2 (Bruker, 2005)'
_computing_data_reduction Apex2
_computing_molecular_graphics 'XSHEL (Bruker, 2004)'
_computing_publication_material SHELXL-97
_computing_structure_refinement 'SHELXL-97 (Sheldrick, 1997)'
_computing_structure_solution 'SHELXS-97 (Sheldrick, 1990)'
_diffrn_ambient_temperature 150(2)
_diffrn_detector 'CCD area detector'
_diffrn_detector_type 'Bruker Smart Apex II'
_diffrn_measured_fraction_theta_full 1.000
_diffrn_measured_fraction_theta_max 1.000
_diffrn_measurement_details 610,610,610,1200,1200,1200
_diffrn_measurement_device_type 'three-circle diffractometer'
_diffrn_measurement_method '\w and \f scans'
_diffrn_measurement_specimen_support 'glass capillary'
_diffrn_orient_matrix_type standard
_diffrn_orient_matrix_UB_11 -0.0049317
_diffrn_orient_matrix_UB_12 0.0013500
_diffrn_orient_matrix_UB_13 0.0542833
_diffrn_orient_matrix_UB_21 -0.0029521
_diffrn_orient_matrix_UB_22 0.0603335
_diffrn_orient_matrix_UB_23 -0.0014175
_diffrn_orient_matrix_UB_31 -0.0618582
_diffrn_orient_matrix_UB_32 -0.0029874
_diffrn_orient_matrix_UB_33 -0.0042601
_diffrn_radiation_monochromator graphite
_diffrn_radiation_source 'fine-focus sealed tube'
_diffrn_radiation_type MoK\a
_diffrn_radiation_wavelength 0.71073
_diffrn_reflns_av_R_equivalents 0.0222
_diffrn_reflns_av_sigmaI/netI 0.0077
_diffrn_reflns_limit_h_max 20
_diffrn_reflns_limit_h_min -20
_diffrn_reflns_limit_k_max 21
_diffrn_reflns_limit_k_min -21
_diffrn_reflns_limit_l_max 23
_diffrn_reflns_limit_l_min -23
_diffrn_reflns_number 103360
_diffrn_reflns_theta_full 27.50
_diffrn_reflns_theta_max 27.50
_diffrn_reflns_theta_min 2.08
_diffrn_source_current 30
_diffrn_source_voltage 50
_diffrn_standards_decay_% 0
_exptl_absorpt_coefficient_mu 0.358
_exptl_absorpt_correction_T_max 0.873
_exptl_absorpt_correction_T_min 0.797
_exptl_absorpt_correction_type multi-scan
_exptl_absorpt_process_details 'SADABS (Sheldrick, 1996)'
_exptl_crystal_colour purple
_exptl_crystal_density_diffrn 1.074
_exptl_crystal_density_method not-measured
_exptl_crystal_description prism
_exptl_crystal_F_000 1736
_exptl_crystal_id ' '
_exptl_crystal_size_max 0.50
_exptl_crystal_size_mid 0.49
_exptl_crystal_size_min 0.38
_refine_diff_density_max 0.327
_refine_diff_density_min -0.225
_refine_diff_density_rms 0.047
_refine_ls_extinction_coef 0.00307(12)
_refine_ls_extinction_expression Fc^*^=kFc[1+0.001xFc^2^\l^3^/sin(2\q)]^-1/4^
_refine_ls_extinction_method SHELXL
_refine_ls_goodness_of_fit_ref 1.000
_refine_ls_hydrogen_treatment constr
_refine_ls_matrix_type full
_refine_ls_number_parameters 273
_refine_ls_number_reflns 5612
_refine_ls_number_restraints 3
_refine_ls_restrained_S_all 1.001
_refine_ls_R_factor_all 0.0385
_refine_ls_R_factor_gt 0.0352
_refine_ls_shift/su_max 0.001
_refine_ls_shift/su_mean 0.000
_refine_ls_structure_factor_coef Fsqd
_refine_ls_weighting_details 'w=1/[\s^2^(Fo^2^)+(0.02P)^2^+3.679P], P=(max(Fo^2^,0)+2Fc^2^)/3'
_refine_ls_weighting_scheme calc
_refine_ls_wR_factor_gt 0.0774
_refine_ls_wR_factor_ref 0.0788
_reflns_number_gt 5132
_reflns_number_total 5612
_reflns_threshold_expression >2sigma(I)
_cod_data_source_file om100877d_si_005.cif
_cod_data_source_block cmpd_5
_cod_depositor_comments
;
The following automatic conversions were performed:

'_symmetry_cell_setting' value 'Orthorhombic' changed to
'orthorhombic' according to
/home/saulius/struct/CIF-dictionaries/cif_core.dic dictionary named
'cif_core.dic' version 2.4.1 from 2010-06-29.

Automatic conversion script
Id: cif_fix_values 1715 2011-07-08 13:25:40Z adriana 
;
_cod_original_sg_symbol_H-M Pbca
_cod_database_code 4067177

loop_
_symmetry_equiv_pos_as_xyz
'x, y, z'
'-x+1/2, -y, z+1/2'
'-x, y+1/2, -z+1/2'
'x+1/2, -y+1/2, -z'
'-x, -y, -z'
'x-1/2, y, -z-1/2'
'x, -y-1/2, z-1/2'
'-x-1/2, y-1/2, z'

loop_
_atom_site_label
_atom_site_type_symbol
_atom_site_fract_x
_atom_site_fract_y
_atom_site_fract_z
_atom_site_U_iso_or_equiv
_atom_site_adp_type
_atom_site_occupancy
_atom_site_symmetry_multiplicity
_atom_site_calc_flag
_atom_site_refinement_flags
Ti1 Ti 0.526617(13) 0.235064(13) 0.338952(12) 0.02221(7) Uani 1 1 d U
C1 C 0.63099(9) 0.18634(8) 0.39960(8) 0.0320(3) Uani 1 1 d DU
H1A H 0.6787(10) 0.1965(11) 0.3689(9) 0.056(5) Uiso 1 1 d D
H1B H 0.6372(11) 0.2243(10) 0.4390(9) 0.049(5) Uiso 1 1 d D
C2 C 0.64269(9) 0.10104(9) 0.43085(9) 0.0379(3) Uani 1 1 d .
C3 C 0.64314(16) 0.03938(12) 0.37012(15) 0.0844(9) Uani 1 1 d .
H3A H 0.6869 0.0530 0.3350 0.079(6) Uiso 0.87(3) 1 calc PR
H3B H 0.5891 0.0396 0.3455 0.079(6) Uiso 0.87(3) 1 calc PR
H3C H 0.6537 -0.0144 0.3904 0.079(6) Uiso 0.87(3) 1 calc PR
H3D H 0.5996 -0.0008 0.3789 0.079(6) Uiso 0.13(3) 1 calc PR
H3E H 0.6974 0.0125 0.3685 0.079(6) Uiso 0.13(3) 1 calc PR
H3F H 0.6327 0.0665 0.3236 0.079(6) Uiso 0.13(3) 1 calc PR
C4 C 0.57328(12) 0.08203(15) 0.48413(15) 0.0815(8) Uani 1 1 d .
H4A H 0.5199 0.0830 0.4585 0.108(6) Uiso 1 1 calc R
H4B H 0.5729 0.1225 0.5231 0.108(6) Uiso 1 1 calc R
H4C H 0.5823 0.0283 0.5052 0.108(6) Uiso 1 1 calc R
C5 C 0.72505(10) 0.09343(11) 0.47222(10) 0.0479(4) Uani 1 1 d .
H5A H 0.7312 0.0381 0.4905 0.060(3) Uiso 1 1 calc R
H5B H 0.7254 0.1313 0.5133 0.060(3) Uiso 1 1 calc R
H5C H 0.7712 0.1060 0.4393 0.060(3) Uiso 1 1 calc R
N11 N 0.47885(7) 0.14501(6) 0.27141(6) 0.0278(2) Uani 1 1 d .
N12 N 0.41736(7) 0.17967(6) 0.37484(6) 0.0262(2) Uani 1 1 d .
C10 C 0.42605(8) 0.12297(8) 0.32383(7) 0.0273(3) Uani 1 1 d .
C11 C 0.38540(11) 0.04071(9) 0.32690(9) 0.0423(4) Uani 1 1 d .
H11A H 0.3382 0.0393 0.2932 0.043(4) Uiso 0.623(18) 1 calc PR
H11B H 0.3658 0.0303 0.3765 0.043(4) Uiso 0.623(18) 1 calc PR
H11C H 0.4259 -0.0008 0.3130 0.043(4) Uiso 0.623(18) 1 calc PR
H11D H 0.4150 0.0066 0.3619 0.043(4) Uiso 0.377(18) 1 calc PR
H11E H 0.3875 0.0156 0.2786 0.043(4) Uiso 0.377(18) 1 calc PR
H11F H 0.3274 0.0466 0.3422 0.043(4) Uiso 0.377(18) 1 calc PR
C12 C 0.49565(10) 0.09237(9) 0.20868(8) 0.0378(3) Uani 1 1 d .
H12 H 0.4998 0.0353 0.2263 0.039(4) Uiso 1 1 calc R
C13 C 0.57797(12) 0.11603(12) 0.17443(10) 0.0547(5) Uani 1 1 d .
H13A H 0.5738 0.1708 0.1545 0.063(3) Uiso 1 1 calc R
H13B H 0.5915 0.0781 0.1352 0.063(3) Uiso 1 1 calc R
H13C H 0.6218 0.1145 0.2115 0.063(3) Uiso 1 1 calc R
C14 C 0.42547(12) 0.09761(11) 0.15312(9) 0.0512(4) Uani 1 1 d .
H14A H 0.3729 0.0826 0.1764 0.061(3) Uiso 1 1 calc R
H14B H 0.4368 0.0606 0.1127 0.061(3) Uiso 1 1 calc R
H14C H 0.4216 0.1530 0.1346 0.061(3) Uiso 1 1 calc R
C15 C 0.36320(8) 0.16789(9) 0.43822(7) 0.0325(3) Uani 1 1 d .
H15 H 0.3701 0.1113 0.4562 0.036(4) Uiso 1 1 calc R
C16 C 0.38872(10) 0.22585(10) 0.49842(8) 0.0424(4) Uani 1 1 d .
H16A H 0.4474 0.2173 0.5105 0.052(3) Uiso 1 1 calc R
H16B H 0.3545 0.2161 0.5417 0.052(3) Uiso 1 1 calc R
H16C H 0.3807 0.2816 0.4819 0.052(3) Uiso 1 1 calc R
C17 C 0.27204(9) 0.18099(12) 0.41785(9) 0.0469(4) Uani 1 1 d .
H17A H 0.2643 0.2366 0.4007 0.057(3) Uiso 1 1 calc R
H17B H 0.2370 0.1716 0.4607 0.057(3) Uiso 1 1 calc R
H17C H 0.2564 0.1432 0.3791 0.057(3) Uiso 1 1 calc R
C20 C 0.60380(10) 0.35775(8) 0.33731(9) 0.0374(3) Uani 1 1 d .
C21 C 0.58409(9) 0.33906(8) 0.26461(8) 0.0334(3) Uani 1 1 d .
C22 C 0.49732(10) 0.34421(8) 0.25679(8) 0.0331(3) Uani 1 1 d .
C23 C 0.46329(9) 0.36588(8) 0.32493(9) 0.0378(3) Uani 1 1 d .
C24 C 0.52923(11) 0.37360(8) 0.37502(8) 0.0405(4) Uani 1 1 d .
C25 C 0.69049(13) 0.36990(12) 0.36592(14) 0.0735(7) Uani 1 1 d .
H25A H 0.7098 0.4242 0.3532 0.090(7) Uiso 0.73(3) 1 calc PR
H25B H 0.7276 0.3296 0.3442 0.090(7) Uiso 0.73(3) 1 calc PR
H25C H 0.6905 0.3637 0.4190 0.090(7) Uiso 0.73(3) 1 calc PR
H25D H 0.7088 0.3208 0.3911 0.090(7) Uiso 0.27(3) 1 calc PR
H25E H 0.6910 0.4155 0.4000 0.090(7) Uiso 0.27(3) 1 calc PR
H25F H 0.7281 0.3813 0.3253 0.090(7) Uiso 0.27(3) 1 calc PR
C26 C 0.64670(13) 0.32421(11) 0.20502(11) 0.0617(6) Uani 1 1 d .
H26A H 0.6177 0.3081 0.1604 0.092(5) Uiso 1 1 calc R
H26B H 0.6848 0.2811 0.2200 0.092(5) Uiso 1 1 calc R
H26C H 0.6783 0.3738 0.1960 0.092(5) Uiso 1 1 calc R
C27 C 0.44867(15) 0.33175(11) 0.18767(11) 0.0665(6) Uani 1 1 d .
H27A H 0.4368 0.3843 0.1653 0.113(6) Uiso 1 1 calc R
H27B H 0.3963 0.3042 0.1989 0.113(6) Uiso 1 1 calc R
H27C H 0.4812 0.2987 0.1538 0.113(6) Uiso 1 1 calc R
C28 C 0.37264(12) 0.38141(12) 0.33847(15) 0.0755(8) Uani 1 1 d .
H28A H 0.3555 0.4304 0.3124 0.108(5) Uiso 1 1 calc R
H28B H 0.3632 0.3887 0.3908 0.108(5) Uiso 1 1 calc R
H28C H 0.3400 0.3353 0.3210 0.108(5) Uiso 1 1 calc R
C29 C 0.52469(19) 0.39878(12) 0.45379(10) 0.0823(9) Uani 1 1 d .
H29A H 0.5446 0.3546 0.4847 0.107(5) Uiso 1 1 calc R
H29B H 0.4670 0.4116 0.4665 0.107(5) Uiso 1 1 calc R
H29C H 0.5595 0.4466 0.4614 0.107(5) Uiso 1 1 calc R

loop_
_atom_site_aniso_label
_atom_site_aniso_U_11
_atom_site_aniso_U_22
_atom_site_aniso_U_33
_atom_site_aniso_U_23
_atom_site_aniso_U_13
_atom_site_aniso_U_12
Ti1 0.02543(12) 0.01924(11) 0.02195(11) -0.00002(8) -0.00051(8) -0.00046(8)
C1 0.0302(6) 0.0288(6) 0.0370(7) 0.0036(6) -0.0050(5) -0.0016(5)
C2 0.0298(7) 0.0296(7) 0.0542(9) 0.0062(6) -0.0116(6) 0.0017(5)
C3 0.0960(17) 0.0420(10) 0.1151(19) -0.0263(12) -0.0642(16) 0.0312(11)
C4 0.0402(10) 0.0890(16) 0.1154(19) 0.0743(15) 0.0000(11) 0.0060(10)
C5 0.0361(8) 0.0454(9) 0.0624(11) 0.0103(8) -0.0160(7) 0.0023(7)
N11 0.0330(6) 0.0252(5) 0.0250(5) -0.0035(4) -0.0006(4) -0.0017(4)
N12 0.0255(5) 0.0278(5) 0.0251(5) 0.0018(4) 0.0002(4) -0.0001(4)
C10 0.0286(6) 0.0251(6) 0.0282(6) 0.0025(5) -0.0056(5) -0.0016(5)
C11 0.0546(9) 0.0302(7) 0.0422(8) 0.0010(6) 0.0000(7) -0.0130(7)
C12 0.0538(9) 0.0289(7) 0.0307(7) -0.0083(6) 0.0022(6) -0.0006(6)
C13 0.0626(11) 0.0567(11) 0.0446(9) -0.0168(8) 0.0179(8) 0.0014(9)
C14 0.0720(12) 0.0504(10) 0.0311(8) -0.0111(7) -0.0080(8) -0.0095(9)
C15 0.0301(7) 0.0387(7) 0.0287(6) 0.0082(6) 0.0033(5) 0.0015(6)
C16 0.0421(8) 0.0589(10) 0.0264(7) 0.0001(7) 0.0042(6) 0.0055(7)
C17 0.0288(7) 0.0680(11) 0.0440(9) 0.0063(8) 0.0043(6) -0.0001(7)
C20 0.0402(8) 0.0250(6) 0.0471(8) 0.0083(6) -0.0112(6) -0.0092(6)
C21 0.0401(7) 0.0230(6) 0.0371(7) 0.0074(5) 0.0089(6) 0.0017(5)
C22 0.0446(8) 0.0213(6) 0.0334(7) 0.0038(5) -0.0088(6) 0.0001(5)
C23 0.0366(7) 0.0200(6) 0.0569(9) 0.0057(6) 0.0108(7) 0.0052(5)
C24 0.0725(11) 0.0193(6) 0.0298(7) -0.0025(5) 0.0038(7) -0.0042(6)
C25 0.0630(12) 0.0487(11) 0.1088(18) 0.0306(11) -0.0437(13) -0.0283(10)
C26 0.0749(13) 0.0383(9) 0.0720(13) 0.0147(9) 0.0418(11) 0.0090(9)
C27 0.0991(16) 0.0394(9) 0.0610(12) 0.0101(8) -0.0460(12) -0.0030(10)
C28 0.0482(11) 0.0461(10) 0.132(2) 0.0309(12) 0.0335(12) 0.0206(9)
C29 0.174(3) 0.0362(9) 0.0370(10) -0.0120(8) 0.0174(13) -0.0202(13)

loop_
_atom_type_symbol
_atom_type_description
_atom_type_scat_dispersion_real
_atom_type_scat_dispersion_imag
_atom_type_scat_source
C C 0.0033 0.0016 'International Tables Vol C Tables 4.2.6.8 and 6.1.1.4'
H H 0.0000 0.0000 'International Tables Vol C Tables 4.2.6.8 and 6.1.1.4'
N N 0.0061 0.0033 'International Tables Vol C Tables 4.2.6.8 and 6.1.1.4'
Ti Ti 0.2776 0.4457 'International Tables Vol C Tables 4.2.6.8 and 6.1.1.4'

loop_
_geom_angle_atom_site_label_1
_geom_angle_atom_site_label_2
_geom_angle_atom_site_label_3
_geom_angle
N11 Ti1 N12 64.13(4)
N11 Ti1 C1 108.95(5)
N12 Ti1 C1 109.06(5)
N11 Ti1 C20 142.59(5)
N12 Ti1 C20 144.82(5)
C1 Ti1 C20 85.38(5)
N11 Ti1 C21 108.58(5)
N12 Ti1 C21 145.48(5)
C1 Ti1 C21 105.16(5)
C20 Ti1 C21 34.34(5)
N11 Ti1 C24 149.08(5)
N12 Ti1 C24 110.41(5)
C1 Ti1 C24 101.59(6)
C20 Ti1 C24 34.41(6)
C21 Ti1 C24 57.21(5)
N11 Ti1 C22 95.26(5)
N12 Ti1 C22 111.28(5)
C1 Ti1 C22 138.94(5)
C20 Ti1 C22 56.82(5)
C21 Ti1 C22 34.20(5)
C24 Ti1 C22 56.97(5)
N11 Ti1 C23 115.03(5)
N12 Ti1 C23 94.13(5)
C1 Ti1 C23 135.79(6)
C20 Ti1 C23 56.80(5)
C21 Ti1 C23 56.88(5)
C24 Ti1 C23 34.21(6)
C22 Ti1 C23 34.16(5)
C2 C1 Ti1 128.91(10)
C2 C1 H1A 106.3(11)
Ti1 C1 H1A 104.5(11)
C2 C1 H1B 107.9(11)
Ti1 C1 H1B 102.8(11)
H1A C1 H1B 104.0(15)
C3 C2 C4 109.82(19)
C3 C2 C5 107.81(14)
C4 C2 C5 107.47(14)
C3 C2 C1 110.22(15)
C4 C2 C1 109.94(14)
C5 C2 C1 111.51(12)
C2 C3 H3A 109.5
C2 C3 H3B 109.5
H3A C3 H3B 109.5
C2 C3 H3C 109.5
H3A C3 H3C 109.5
H3B C3 H3C 109.5
C2 C3 H3D 109.5
H3A C3 H3D 141.1
H3B C3 H3D 56.3
H3C C3 H3D 56.3
C2 C3 H3E 109.5
H3A C3 H3E 56.3
H3B C3 H3E 141.1
H3C C3 H3E 56.3
H3D C3 H3E 109.5
C2 C3 H3F 109.5
H3A C3 H3F 56.3
H3B C3 H3F 56.3
H3C C3 H3F 141.1
H3D C3 H3F 109.5
H3E C3 H3F 109.5
C2 C4 H4A 109.5
C2 C4 H4B 109.5
H4A C4 H4B 109.5
C2 C4 H4C 109.5
H4A C4 H4C 109.5
H4B C4 H4C 109.5
C2 C5 H5A 109.5
C2 C5 H5B 109.5
H5A C5 H5B 109.5
C2 C5 H5C 109.5
H5A C5 H5C 109.5
H5B C5 H5C 109.5
C10 N11 C12 121.35(11)
C10 N11 Ti1 90.08(8)
C12 N11 Ti1 145.28(9)
C10 N12 C15 121.73(11)
C10 N12 Ti1 89.95(8)
C15 N12 Ti1 143.95(9)
N12 C10 N11 112.39(11)
N12 C10 C11 124.22(12)
N11 C10 C11 123.28(12)
C10 C11 H11A 109.5
C10 C11 H11B 109.5
H11A C11 H11B 109.5
C10 C11 H11C 109.5
H11A C11 H11C 109.5
H11B C11 H11C 109.5
C10 C11 H11D 109.5
H11A C11 H11D 141.1
H11B C11 H11D 56.3
H11C C11 H11D 56.3
C10 C11 H11E 109.5
H11A C11 H11E 56.3
H11B C11 H11E 141.1
H11C C11 H11E 56.3
H11D C11 H11E 109.5
C10 C11 H11F 109.5
H11A C11 H11F 56.3
H11B C11 H11F 56.3
H11C C11 H11F 141.1
H11D C11 H11F 109.5
H11E C11 H11F 109.5
N11 C12 C13 109.42(12)
N11 C12 C14 110.75(13)
C13 C12 C14 110.79(14)
N11 C12 H12 108.6
C13 C12 H12 108.6
C14 C12 H12 108.6
C12 C13 H13A 109.5
C12 C13 H13B 109.5
H13A C13 H13B 109.5
C12 C13 H13C 109.5
H13A C13 H13C 109.5
H13B C13 H13C 109.5
C12 C14 H14A 109.5
C12 C14 H14B 109.5
H14A C14 H14B 109.5
C12 C14 H14C 109.5
H14A C14 H14C 109.5
H14B C14 H14C 109.5
N12 C15 C16 109.41(12)
N12 C15 C17 110.94(11)
C16 C15 C17 110.33(13)
N12 C15 H15 108.7
C16 C15 H15 108.7
C17 C15 H15 108.7
C15 C16 H16A 109.5
C15 C16 H16B 109.5
H16A C16 H16B 109.5
C15 C16 H16C 109.5
H16A C16 H16C 109.5
H16B C16 H16C 109.5
C15 C17 H17A 109.5
C15 C17 H17B 109.5
H17A C17 H17B 109.5
C15 C17 H17C 109.5
H17A C17 H17C 109.5
H17B C17 H17C 109.5
C21 C20 C24 108.35(13)
C21 C20 C25 124.75(17)
C24 C20 C25 126.38(17)
C21 C20 Ti1 72.94(8)
C24 C20 Ti1 73.03(8)
C25 C20 Ti1 126.42(11)
C20 C21 C22 107.91(13)
C20 C21 C26 125.01(16)
C22 C21 C26 126.84(16)
C20 C21 Ti1 72.72(8)
C22 C21 Ti1 73.55(8)
C26 C21 Ti1 123.87(10)
C21 C22 C23 108.07(13)
C21 C22 C27 126.46(16)
C23 C22 C27 125.44(16)
C21 C22 Ti1 72.25(8)
C23 C22 Ti1 73.18(8)
C27 C22 Ti1 121.93(10)
C24 C23 C22 107.99(13)
C24 C23 C28 127.41(18)
C22 C23 C28 124.53(18)
C24 C23 Ti1 72.12(8)
C22 C23 Ti1 72.66(8)
C28 C23 Ti1 123.20(11)
C23 C24 C20 107.67(13)
C23 C24 C29 127.91(19)
C20 C24 C29 124.33(19)
C23 C24 Ti1 73.67(8)
C20 C24 Ti1 72.55(8)
C29 C24 Ti1 122.08(11)
C20 C25 H25A 109.5
C20 C25 H25B 109.5
H25A C25 H25B 109.5
C20 C25 H25C 109.5
H25A C25 H25C 109.5
H25B C25 H25C 109.5
C20 C25 H25D 109.5
H25A C25 H25D 141.1
H25B C25 H25D 56.3
H25C C25 H25D 56.3
C20 C25 H25E 109.5
H25A C25 H25E 56.3
H25B C25 H25E 141.1
H25C C25 H25E 56.3
H25D C25 H25E 109.5
C20 C25 H25F 109.5
H25A C25 H25F 56.3
H25B C25 H25F 56.3
H25C C25 H25F 141.1
H25D C25 H25F 109.5
H25E C25 H25F 109.5
C21 C26 H26A 109.5
C21 C26 H26B 109.5
H26A C26 H26B 109.5
C21 C26 H26C 109.5
H26A C26 H26C 109.5
H26B C26 H26C 109.5
C22 C27 H27A 109.5
C22 C27 H27B 109.5
H27A C27 H27B 109.5
C22 C27 H27C 109.5
H27A C27 H27C 109.5
H27B C27 H27C 109.5
C23 C28 H28A 109.5
C23 C28 H28B 109.5
H28A C28 H28B 109.5
C23 C28 H28C 109.5
H28A C28 H28C 109.5
H28B C28 H28C 109.5
C24 C29 H29A 109.5
C24 C29 H29B 109.5
H29A C29 H29B 109.5
C24 C29 H29C 109.5
H29A C29 H29C 109.5
H29B C29 H29C 109.5

loop_
_geom_bond_atom_site_label_1
_geom_bond_atom_site_label_2
_geom_bond_distance
Ti1 N11 2.0857(11)
Ti1 N12 2.0898(11)
Ti1 C1 2.1708(14)
Ti1 C20 2.3806(14)
Ti1 C21 2.3835(13)
Ti1 C24 2.3868(13)
Ti1 C22 2.4001(13)
Ti1 C23 2.4068(13)
C1 C2 1.5354(19)
C1 H1A 0.968(14)
C1 H1B 0.963(14)
C2 C3 1.512(3)
C2 C4 1.518(3)
C2 C5 1.533(2)
C3 H3A 0.9800
C3 H3B 0.9800
C3 H3C 0.9800
C3 H3D 0.9800
C3 H3E 0.9800
C3 H3F 0.9800
C4 H4A 0.9800
C4 H4B 0.9800
C4 H4C 0.9800
C5 H5A 0.9800
C5 H5B 0.9800
C5 H5C 0.9800
N11 C10 1.3348(17)
N11 C12 1.4691(17)
N12 C10 1.3331(17)
N12 C15 1.4670(16)
C10 C11 1.5114(18)
C11 H11A 0.9800
C11 H11B 0.9800
C11 H11C 0.9800
C11 H11D 0.9800
C11 H11E 0.9800
C11 H11F 0.9800
C12 C13 1.518(2)
C12 C14 1.525(2)
C12 H12 1.0000
C13 H13A 0.9800
C13 H13B 0.9800
C13 H13C 0.9800
C14 H14A 0.9800
C14 H14B 0.9800
C14 H14C 0.9800
C15 C16 1.520(2)
C15 C17 1.530(2)
C15 H15 1.0000
C16 H16A 0.9800
C16 H16B 0.9800
C16 H16C 0.9800
C17 H17A 0.9800
C17 H17B 0.9800
C17 H17C 0.9800
C20 C21 1.406(2)
C20 C24 1.410(2)
C20 C25 1.505(2)
C21 C22 1.407(2)
C21 C26 1.508(2)
C22 C23 1.412(2)
C22 C27 1.505(2)
C23 C24 1.410(2)
C23 C28 1.502(2)
C24 C29 1.507(2)
C25 H25A 0.9800
C25 H25B 0.9800
C25 H25C 0.9800
C25 H25D 0.9800
C25 H25E 0.9800
C25 H25F 0.9800
C26 H26A 0.9800
C26 H26B 0.9800
C26 H26C 0.9800
C27 H27A 0.9800
C27 H27B 0.9800
C27 H27C 0.9800
C28 H28A 0.9800
C28 H28B 0.9800
C28 H28C 0.9800
C29 H29A 0.9800
C29 H29B 0.9800
C29 H29C 0.9800

loop_
_geom_torsion_atom_site_label_1
_geom_torsion_atom_site_label_2
_geom_torsion_atom_site_label_3
_geom_torsion_atom_site_label_4
_geom_torsion
N11 Ti1 C1 C2 -36.23(15)
N12 Ti1 C1 C2 32.09(15)
C20 Ti1 C1 C2 179.19(14)
C21 Ti1 C1 C2 -152.47(13)
C24 Ti1 C1 C2 148.67(13)
C22 Ti1 C1 C2 -159.04(12)
C23 Ti1 C1 C2 149.76(12)
Ti1 C1 C2 C3 62.17(19)
Ti1 C1 C2 C4 -59.0(2)
Ti1 C1 C2 C5 -178.13(12)
N12 Ti1 N11 C10 -11.28(7)
C1 Ti1 N11 C10 91.27(8)
C20 Ti1 N11 C10 -160.74(9)
C21 Ti1 N11 C10 -154.70(8)
C24 Ti1 N11 C10 -98.12(11)
C22 Ti1 N11 C10 -122.40(8)
C23 Ti1 N11 C10 -93.34(8)
N12 Ti1 N11 C12 -167.55(18)
C1 Ti1 N11 C12 -65.00(17)
C20 Ti1 N11 C12 43.0(2)
C21 Ti1 N11 C12 49.03(17)
C24 Ti1 N11 C12 105.61(18)
C22 Ti1 N11 C12 81.33(17)
C23 Ti1 N11 C12 110.39(16)
N11 Ti1 N12 C10 11.29(7)
C1 Ti1 N12 C10 -91.09(8)
C20 Ti1 N12 C10 158.90(8)
C21 Ti1 N12 C10 96.70(10)
C24 Ti1 N12 C10 158.10(8)
C22 Ti1 N12 C10 96.73(8)
C23 Ti1 N12 C10 127.17(8)
N11 Ti1 N12 C15 164.47(16)
C1 Ti1 N12 C15 62.10(16)
C20 Ti1 N12 C15 -47.92(18)
C21 Ti1 N12 C15 -110.12(15)
C24 Ti1 N12 C15 -48.72(16)
C22 Ti1 N12 C15 -110.08(15)
C23 Ti1 N12 C15 -79.65(15)
C15 N12 C10 N11 -179.13(11)
Ti1 N12 C10 N11 -17.32(11)
C15 N12 C10 C11 -2.9(2)
Ti1 N12 C10 C11 158.95(12)
C12 N11 C10 N12 -178.21(12)
Ti1 N11 C10 N12 17.36(11)
C12 N11 C10 C11 5.5(2)
Ti1 N11 C10 C11 -158.96(12)
C10 N11 C12 C13 -159.01(14)
Ti1 N11 C12 C13 -7.1(2)
C10 N11 C12 C14 78.57(16)
Ti1 N11 C12 C14 -129.54(15)
C10 N12 C15 C16 159.61(12)
Ti1 N12 C15 C16 11.6(2)
C10 N12 C15 C17 -78.44(16)
Ti1 N12 C15 C17 133.60(14)
N11 Ti1 C20 C21 10.19(13)
N12 Ti1 C20 C21 -117.29(10)
C1 Ti1 C20 C21 125.70(9)
C24 Ti1 C20 C21 -115.97(13)
C22 Ti1 C20 C21 -37.38(8)
C23 Ti1 C20 C21 -78.47(9)
N11 Ti1 C20 C24 126.16(10)
N12 Ti1 C20 C24 -1.32(13)
C1 Ti1 C20 C24 -118.33(9)
C21 Ti1 C20 C24 115.97(13)
C22 Ti1 C20 C24 78.59(10)
C23 Ti1 C20 C24 37.49(9)
N11 Ti1 C20 C25 -110.79(18)
N12 Ti1 C20 C25 121.73(17)
C1 Ti1 C20 C25 4.73(18)
C21 Ti1 C20 C25 -121.0(2)
C24 Ti1 C20 C25 123.1(2)
C22 Ti1 C20 C25 -158.4(2)
C23 Ti1 C20 C25 160.6(2)
C24 C20 C21 C22 0.70(15)
C25 C20 C21 C22 -171.47(14)
Ti1 C20 C21 C22 65.65(9)
C24 C20 C21 C26 175.40(13)
C25 C20 C21 C26 3.2(2)
Ti1 C20 C21 C26 -119.64(14)
C24 C20 C21 Ti1 -64.95(10)
C25 C20 C21 Ti1 122.88(15)
N11 Ti1 C21 C20 -173.49(9)
N12 Ti1 C21 C20 115.38(11)
C1 Ti1 C21 C20 -57.00(10)
C24 Ti1 C21 C20 37.19(9)
C22 Ti1 C21 C20 115.32(12)
C23 Ti1 C21 C20 78.23(10)
N11 Ti1 C21 C22 71.19(9)
N12 Ti1 C21 C22 0.06(13)
C1 Ti1 C21 C22 -172.32(9)
C20 Ti1 C21 C22 -115.32(12)
C24 Ti1 C21 C22 -78.13(9)
C23 Ti1 C21 C22 -37.09(8)
N11 Ti1 C21 C26 -52.50(16)
N12 Ti1 C21 C26 -123.63(15)
C1 Ti1 C21 C26 63.99(16)
C20 Ti1 C21 C26 120.99(19)
C24 Ti1 C21 C26 158.18(17)
C22 Ti1 C21 C26 -123.69(19)
C23 Ti1 C21 C26 -160.78(17)
C20 C21 C22 C23 -0.19(15)
C26 C21 C22 C23 -174.77(13)
Ti1 C21 C22 C23 64.91(9)
C20 C21 C22 C27 177.89(14)
C26 C21 C22 C27 3.3(2)
Ti1 C21 C22 C27 -117.00(14)
C20 C21 C22 Ti1 -65.10(9)
C26 C21 C22 Ti1 120.32(14)
N11 Ti1 C22 C21 -115.71(9)
N12 Ti1 C22 C21 -179.96(8)
C1 Ti1 C22 C21 11.32(13)
C20 Ti1 C22 C21 37.53(9)
C24 Ti1 C22 C21 78.90(9)
C23 Ti1 C22 C21 115.91(12)
N11 Ti1 C22 C23 128.38(9)
N12 Ti1 C22 C23 64.12(9)
C1 Ti1 C22 C23 -104.59(11)
C20 Ti1 C22 C23 -78.38(10)
C21 Ti1 C22 C23 -115.91(12)
C24 Ti1 C22 C23 -37.02(9)
N11 Ti1 C22 C27 6.69(16)
N12 Ti1 C22 C27 -57.57(16)
C1 Ti1 C22 C27 133.72(15)
C20 Ti1 C22 C27 159.93(18)
C21 Ti1 C22 C27 122.39(19)
C24 Ti1 C22 C27 -158.71(18)
C23 Ti1 C22 C27 -121.69(19)
C21 C22 C23 C24 -0.38(15)
C27 C22 C23 C24 -178.49(13)
Ti1 C22 C23 C24 63.92(10)
C21 C22 C23 C28 176.92(14)
C27 C22 C23 C28 -1.2(2)
Ti1 C22 C23 C28 -118.78(15)
C21 C22 C23 Ti1 -64.30(9)
C27 C22 C23 Ti1 117.58(14)
N11 Ti1 C23 C24 -175.63(8)
N12 Ti1 C23 C24 121.05(9)
C1 Ti1 C23 C24 -1.89(13)
C20 Ti1 C23 C24 -37.72(9)
C21 Ti1 C23 C24 -79.02(9)
C22 Ti1 C23 C24 -116.15(13)
N11 Ti1 C23 C22 -59.48(10)
N12 Ti1 C23 C22 -122.80(9)
C1 Ti1 C23 C22 114.26(10)
C20 Ti1 C23 C22 78.43(9)
C21 Ti1 C23 C22 37.13(8)
C24 Ti1 C23 C22 116.15(13)
N11 Ti1 C23 C28 60.88(18)
N12 Ti1 C23 C28 -2.44(18)
C1 Ti1 C23 C28 -125.38(17)
C20 Ti1 C23 C28 -161.2(2)
C21 Ti1 C23 C28 157.5(2)
C24 Ti1 C23 C28 -123.5(2)
C22 Ti1 C23 C28 120.4(2)
C22 C23 C24 C20 0.81(15)
C28 C23 C24 C20 -176.39(15)
Ti1 C23 C24 C20 65.09(10)
C22 C23 C24 C29 177.47(14)
C28 C23 C24 C29 0.3(3)
Ti1 C23 C24 C29 -118.25(16)
C22 C23 C24 Ti1 -64.28(9)
C28 C23 C24 Ti1 118.52(16)
C21 C20 C24 C23 -0.93(16)
C25 C20 C24 C23 171.07(14)
Ti1 C20 C24 C23 -65.83(10)
C21 C20 C24 C29 -177.74(14)
C25 C20 C24 C29 -5.7(2)
Ti1 C20 C24 C29 117.36(15)
C21 C20 C24 Ti1 64.90(10)
C25 C20 C24 Ti1 -123.10(15)
N11 Ti1 C24 C23 7.72(15)
N12 Ti1 C24 C23 -65.75(9)
C1 Ti1 C24 C23 178.65(9)
C20 Ti1 C24 C23 115.07(12)
C21 Ti1 C24 C23 77.96(9)
C22 Ti1 C24 C23 36.96(9)
N11 Ti1 C24 C20 -107.35(12)
N12 Ti1 C24 C20 179.19(8)
C1 Ti1 C24 C20 63.59(9)
C21 Ti1 C24 C20 -37.10(8)
C22 Ti1 C24 C20 -78.11(9)
C23 Ti1 C24 C20 -115.07(12)
N11 Ti1 C24 C29 132.61(17)
N12 Ti1 C24 C29 59.14(19)
C1 Ti1 C24 C29 -56.45(19)
C20 Ti1 C24 C29 -120.0(2)
C21 Ti1 C24 C29 -157.1(2)
C22 Ti1 C24 C29 161.9(2)
C23 Ti1 C24 C29 124.9(2)
